data_4306174
loop_
_publ_author_name
'Tyler J. Morin'
'Brian Bennett'
'Sergey V. Lindeman'
'James R. Gardinier'

_publ_section_title
;
First-Row Transition-Metal Complexes of a New Pentadentate Ligand,
\a,\a,\a',\a'-Tetra(pyrazolyl)lutidine
;
_journal_name_full 'Inorganic Chemistry'
_journal_page_first 7468
_journal_page_last 7470
_journal_paper_doi 10.1021/ic801093q
_journal_volume 47
_journal_year 2008
_chemical_formula_sum 'C19.82 H18.65 Cl3.64 Cu N9'
_chemical_formula_weight 575.71
_chemical_name_systematic
; 
 ? 
;
_space_group_IT_number 14
_symmetry_cell_setting monoclinic
_symmetry_space_group_name_Hall '-P 2ybc'
_symmetry_space_group_name_H-M 'P 1 21/c 1'
_atom_sites_solution_hydrogens difmap
_atom_sites_solution_primary direct
_atom_sites_solution_secondary difmap
_audit_creation_method SHELXL-97
_cell_angle_alpha 90.00
_cell_angle_beta 92.9950(10)
_cell_angle_gamma 90.00
_cell_formula_units_Z 4
_cell_length_a 10.8339(2)
_cell_length_b 22.2728(3)
_cell_length_c 9.80290(10)
_cell_measurement_reflns_used 4545
_cell_measurement_temperature 100(2)
_cell_measurement_theta_max 66
_cell_measurement_theta_min 4
_cell_volume 2362.22(6)
_computing_cell_refinement 'SAINT v7.23A (Bruker, 2005)'
_computing_data_collection 'APEX2 v2.0-2 (Bruker, 2005)'
_computing_data_reduction 'SADABS-2004/1 (Bruker, 2005)'
_computing_molecular_graphics 'XP v5.1 (Bruker, 1998)'
_computing_publication_material 'XCIF v6.12 (Bruker, 2001)'
_computing_structure_refinement 'SHELXL-97 v.97-2 (Sheldrick, 1993-1997)'
_computing_structure_solution 'XS/SHELXTL v6.12 (Bruker, 2001)'
_diffrn_ambient_temperature 100(2)
_diffrn_measured_fraction_theta_full 0.986
_diffrn_measured_fraction_theta_max 0.966
_diffrn_measurement_device_type 'Bruker APEX2 CCD detector'
_diffrn_measurement_method '\w scans'
_diffrn_radiation_monochromator graphite
_diffrn_radiation_source 'fine-focus sealed tube'
_diffrn_radiation_type CuK\a
_diffrn_radiation_wavelength 1.54178
_diffrn_reflns_av_R_equivalents 0.0308
_diffrn_reflns_av_sigmaI/netI 0.0222
_diffrn_reflns_limit_h_max 12
_diffrn_reflns_limit_h_min -12
_diffrn_reflns_limit_k_max 26
_diffrn_reflns_limit_k_min 0
_diffrn_reflns_limit_l_max 11
_diffrn_reflns_limit_l_min 0
_diffrn_reflns_number 19795
_diffrn_reflns_theta_full 67.26
_diffrn_reflns_theta_max 67.26
_diffrn_reflns_theta_min 4.09
_exptl_absorpt_coefficient_mu 5.345
_exptl_absorpt_correction_T_max 0.6744
_exptl_absorpt_correction_T_min 0.3728
_exptl_absorpt_correction_type numerical
_exptl_absorpt_process_details
;
 Numerical (based on real shape of the crystal) absorption
 correction followed by:
 SADABS. Program for empirical absorption correction of
 area-detector data. University of Goetingen. Germany. 
 Sheldrick, G. M. 1996
;
_exptl_crystal_colour aqua-blue
_exptl_crystal_density_diffrn 1.619
_exptl_crystal_density_method 'not measured'
_exptl_crystal_description plate
_exptl_crystal_F_000 1166
_exptl_crystal_size_max 0.23
_exptl_crystal_size_mid 0.23
_exptl_crystal_size_min 0.08
_refine_diff_density_max 0.464
_refine_diff_density_min -0.280
_refine_diff_density_rms 0.059
_refine_ls_extinction_method none
_refine_ls_goodness_of_fit_ref 0.987
_refine_ls_hydrogen_treatment refall
_refine_ls_matrix_type full
_refine_ls_number_parameters 384
_refine_ls_number_reflns 4084
_refine_ls_number_restraints 0
_refine_ls_restrained_S_all 0.987
_refine_ls_R_factor_all 0.0410
_refine_ls_R_factor_gt 0.0311
_refine_ls_shift/su_max 0.001
_refine_ls_shift/su_mean 0.000
_refine_ls_structure_factor_coef Fsqd
_refine_ls_weighting_details 'calc w=1/[\s^2^(Fo^2^)+(0.0406P)^2^+1.4751P] where P=(Fo^2^+2Fc^2^)/3'
_refine_ls_weighting_scheme calc
_refine_ls_wR_factor_gt 0.0745
_refine_ls_wR_factor_ref 0.0792
_reflns_number_gt 3329
_reflns_number_total 4084
_reflns_threshold_expression >2sigma(I)
_cod_data_source_file ic801093q_si_002_5.cif
_cod_data_source_block CuClpz4lut_gard4ea
_cod_original_sg_symbol_H-M 'P 21/c'
_cod_database_code 4306174

loop_
_symmetry_equiv_pos_as_xyz
'x, y, z'
'-x, y+1/2, -z+1/2'
'-x, -y, -z'
'x, -y-1/2, z-1/2'

loop_
_atom_site_label
_atom_site_type_symbol
_atom_site_fract_x
_atom_site_fract_y
_atom_site_fract_z
_atom_site_U_iso_or_equiv
_atom_site_adp_type
_atom_site_occupancy
_atom_site_symmetry_multiplicity
_atom_site_calc_flag
_atom_site_refinement_flags
_atom_site_disorder_assembly
_atom_site_disorder_group
Cu1 Cu 0.49955(3) 0.354023(13) 0.24818(3) 0.01317(11) Uani 1 1 d . . .
Cl1 Cl 0.50548(5) 0.25177(2) 0.25184(5) 0.01725(13) Uani 1 1 d . . .
N1 N 0.49717(16) 0.44860(8) 0.23768(18) 0.0157(4) Uani 1 1 d . . .
N2 N 0.26957(17) 0.39949(8) 0.11403(19) 0.0176(4) Uani 1 1 d . . .
N3 N 0.35846(16) 0.35636(8) 0.10855(19) 0.0163(4) Uani 1 1 d . . .
N4 N 0.25705(16) 0.41226(8) 0.35521(19) 0.0171(4) Uani 1 1 d . . .
N5 N 0.34238(17) 0.37153(8) 0.40367(19) 0.0175(4) Uani 1 1 d . . .
N6 N 0.74380(16) 0.41012(8) 0.13310(18) 0.0159(4) Uani 1 1 d . . .
N7 N 0.66004(17) 0.36756(8) 0.09000(19) 0.0166(4) Uani 1 1 d . . .
N8 N 0.72525(17) 0.40736(8) 0.37478(19) 0.0170(4) Uani 1 1 d . . .
N9 N 0.63803(16) 0.36413(8) 0.38899(18) 0.0157(4) Uani 1 1 d . . .
C1 C 0.3898(2) 0.47880(10) 0.2278(2) 0.0188(5) Uani 1 1 d . . .
C2 C 0.3844(2) 0.54086(11) 0.2179(3) 0.0269(6) Uani 1 1 d . . .
C3 C 0.4935(2) 0.57320(11) 0.2190(3) 0.0296(6) Uani 1 1 d . . .
C4 C 0.6048(2) 0.54211(10) 0.2301(3) 0.0238(5) Uani 1 1 d . . .
C5 C 0.6028(2) 0.48019(10) 0.2395(2) 0.0184(5) Uani 1 1 d . . .
C6 C 0.2725(2) 0.44217(10) 0.2259(2) 0.0184(5) Uani 1 1 d . . .
C7 C 0.7223(2) 0.44524(10) 0.2543(2) 0.0170(5) Uani 1 1 d . . .
C8 C 0.1862(2) 0.39454(12) 0.0066(2) 0.0231(5) Uani 1 1 d . . .
C9 C 0.2220(2) 0.34706(12) -0.0695(3) 0.0258(6) Uani 1 1 d . . .
C10 C 0.3289(2) 0.32422(11) -0.0032(2) 0.0190(5) Uani 1 1 d . . .
C11 C 0.1616(2) 0.41779(11) 0.4383(2) 0.0200(5) Uani 1 1 d . . .
C12 C 0.1851(2) 0.37935(11) 0.5449(2) 0.0230(5) Uani 1 1 d . . .
C13 C 0.2975(2) 0.35152(11) 0.5182(2) 0.0211(5) Uani 1 1 d . . .
C14 C 0.8463(2) 0.40935(11) 0.0600(2) 0.0207(5) Uani 1 1 d . . .
C15 C 0.8294(2) 0.36502(11) -0.0349(2) 0.0224(5) Uani 1 1 d . . .
C16 C 0.7134(2) 0.34019(10) -0.0120(2) 0.0191(5) Uani 1 1 d . . .
C17 C 0.8089(2) 0.40750(11) 0.4829(2) 0.0219(5) Uani 1 1 d . . .
C18 C 0.7743(2) 0.36318(12) 0.5683(3) 0.0256(6) Uani 1 1 d . . .
C19 C 0.6688(2) 0.33694(11) 0.5067(2) 0.0197(5) Uani 1 1 d . . .
H2 H 0.301(3) 0.5602(12) 0.211(3) 0.032(7) Uiso 1 1 d . . .
H3 H 0.493(2) 0.6166(14) 0.222(3) 0.031(8) Uiso 1 1 d . . .
H4 H 0.687(2) 0.5614(11) 0.233(2) 0.023(7) Uiso 1 1 d . . .
H6 H 0.208(2) 0.4687(11) 0.208(2) 0.020(6) Uiso 1 1 d . . .
H7 H 0.785(2) 0.4718(11) 0.264(2) 0.017(6) Uiso 1 1 d . . .
H8 H 0.124(2) 0.4223(12) -0.005(2) 0.023(7) Uiso 1 1 d . . .
H9 H 0.188(3) 0.3327(13) -0.144(3) 0.035(8) Uiso 1 1 d . . .
H10 H 0.376(2) 0.2915(12) -0.028(3) 0.029(7) Uiso 1 1 d . . .
H11 H 0.097(2) 0.4434(10) 0.415(2) 0.013(6) Uiso 1 1 d . . .
H12 H 0.136(2) 0.3747(11) 0.619(3) 0.020(6) Uiso 1 1 d . . .
H13 H 0.345(2) 0.3213(11) 0.569(2) 0.017(6) Uiso 1 1 d . . .
H14 H 0.908(2) 0.4359(10) 0.081(2) 0.011(6) Uiso 1 1 d . . .
H15 H 0.880(3) 0.3561(12) -0.101(3) 0.033(8) Uiso 1 1 d . . .
H16 H 0.671(2) 0.3085(12) -0.059(3) 0.024(7) Uiso 1 1 d . . .
H17 H 0.873(2) 0.4370(12) 0.489(3) 0.027(7) Uiso 1 1 d . . .
H18 H 0.810(2) 0.3542(11) 0.647(3) 0.022(7) Uiso 1 1 d . . .
H19 H 0.623(2) 0.3062(10) 0.535(2) 0.009(6) Uiso 1 1 d . . .
Cl2 Cl 0.00047(5) 0.47278(2) 0.75611(5) 0.01750(13) Uani 1 1 d . . .
Cl1S Cl 0.84970(6) 0.22986(3) 0.77102(7) 0.0258(2) Uani 0.823(2) 1 d P . .
Cl2S Cl 1.11396(7) 0.22344(4) 0.72739(9) 0.0348(3) Uani 0.823(2) 1 d P . .
C1S C 0.9978(3) 0.22195(18) 0.8484(4) 0.0327(8) Uani 0.823(2) 1 d P . .
H1SA H 1.001(3) 0.1866(17) 0.891(4) 0.043(11) Uiso 0.823(2) 1 d P . .
H1SB H 1.011(4) 0.2515(18) 0.920(5) 0.061(13) Uiso 0.823(2) 1 d P . .

loop_
_atom_site_aniso_label
_atom_site_aniso_U_11
_atom_site_aniso_U_22
_atom_site_aniso_U_33
_atom_site_aniso_U_23
_atom_site_aniso_U_13
_atom_site_aniso_U_12
Cu1 0.01069(18) 0.01108(17) 0.01757(19) 0.00052(12) -0.00106(12) 0.00045(11)
Cl1 0.0201(3) 0.0119(2) 0.0196(3) 0.0008(2) -0.0003(2) 0.00039(19)
N1 0.0153(10) 0.0127(9) 0.0195(10) 0.0023(7) 0.0031(7) 0.0023(7)
N2 0.0118(10) 0.0205(10) 0.0205(10) 0.0047(8) -0.0006(7) 0.0022(7)
N3 0.0121(10) 0.0168(10) 0.0201(10) 0.0042(8) 0.0019(7) 0.0004(7)
N4 0.0126(10) 0.0169(10) 0.0218(10) 0.0036(8) 0.0015(7) 0.0043(7)
N5 0.0142(10) 0.0172(10) 0.0209(10) 0.0020(8) -0.0009(7) 0.0034(7)
N6 0.0133(10) 0.0159(10) 0.0187(10) -0.0021(7) 0.0016(7) -0.0030(7)
N7 0.0160(10) 0.0158(9) 0.0179(10) -0.0007(8) -0.0011(7) -0.0034(7)
N8 0.0128(10) 0.0177(10) 0.0203(10) -0.0030(8) -0.0001(7) -0.0021(7)
N9 0.0111(9) 0.0166(9) 0.0196(10) -0.0007(8) 0.0022(7) -0.0021(7)
C1 0.0165(12) 0.0186(12) 0.0216(12) 0.0017(9) 0.0035(9) 0.0028(9)
C2 0.0279(15) 0.0177(12) 0.0352(15) 0.0046(11) 0.0037(11) 0.0055(10)
C3 0.0366(16) 0.0133(13) 0.0395(17) 0.0032(11) 0.0070(12) 0.0014(10)
C4 0.0246(14) 0.0146(12) 0.0326(15) 0.0017(10) 0.0049(10) -0.0053(10)
C5 0.0177(12) 0.0176(12) 0.0204(12) -0.0014(9) 0.0049(9) -0.0029(9)
C6 0.0146(12) 0.0190(12) 0.0218(13) 0.0061(9) 0.0033(9) 0.0063(9)
C7 0.0133(12) 0.0155(11) 0.0221(13) -0.0023(9) 0.0020(9) -0.0053(9)
C8 0.0135(12) 0.0339(14) 0.0218(13) 0.0111(11) 0.0002(9) 0.0002(10)
C9 0.0225(14) 0.0378(15) 0.0165(13) 0.0012(11) -0.0035(10) -0.0075(11)
C10 0.0191(13) 0.0220(12) 0.0161(12) 0.0009(10) 0.0024(9) -0.0033(10)
C11 0.0147(12) 0.0225(12) 0.0229(13) -0.0008(10) 0.0029(9) 0.0053(9)
C12 0.0211(13) 0.0317(14) 0.0168(13) 0.0005(10) 0.0052(10) 0.0014(10)
C13 0.0218(13) 0.0229(13) 0.0186(13) 0.0019(10) -0.0003(10) 0.0035(10)
C14 0.0146(12) 0.0262(13) 0.0213(13) 0.0012(10) 0.0018(9) -0.0046(10)
C15 0.0214(13) 0.0304(14) 0.0158(12) -0.0033(10) 0.0054(10) -0.0010(10)
C16 0.0217(13) 0.0177(12) 0.0173(12) 0.0005(10) -0.0030(9) -0.0028(9)
C17 0.0155(13) 0.0266(13) 0.0234(13) -0.0081(10) -0.0028(9) 0.0013(10)
C18 0.0242(14) 0.0344(15) 0.0174(13) 0.0001(11) -0.0070(10) 0.0032(11)
C19 0.0204(13) 0.0200(12) 0.0189(12) -0.0008(10) 0.0016(9) 0.0018(10)
Cl2 0.0129(3) 0.0183(3) 0.0211(3) 0.0000(2) -0.00106(19) 0.00048(19)
Cl1S 0.0231(4) 0.0228(4) 0.0309(4) -0.0027(3) -0.0039(3) -0.0026(3)
Cl2S 0.0307(5) 0.0317(5) 0.0435(5) -0.0087(3) 0.0145(3) 0.0007(3)
C1S 0.0245(18) 0.041(2) 0.033(2) 0.0120(17) 0.0038(14) 0.0050(15)

loop_
_atom_type_symbol
_atom_type_description
_atom_type_scat_dispersion_real
_atom_type_scat_dispersion_imag
_atom_type_scat_source
C C 0.0181 0.0091 'International Tables Vol C Tables 4.2.6.8 and 6.1.1.4'
H H 0.0000 0.0000 'International Tables Vol C Tables 4.2.6.8 and 6.1.1.4'
N N 0.0311 0.0180 'International Tables Vol C Tables 4.2.6.8 and 6.1.1.4'
Cl Cl 0.3639 0.7018 'International Tables Vol C Tables 4.2.6.8 and 6.1.1.4'
Cu Cu -1.9646 0.5888 'International Tables Vol C Tables 4.2.6.8 and 6.1.1.4'

loop_
_geom_angle_atom_site_label_1
_geom_angle_atom_site_label_2
_geom_angle_atom_site_label_3
_geom_angle
_geom_angle_site_symmetry_1
_geom_angle_site_symmetry_3
_geom_angle_publ_flag
N9 Cu1 N3 171.99(8) . . ?
N9 Cu1 N1 85.87(7) . . ?
N3 Cu1 N1 86.19(7) . . ?
N9 Cu1 Cl1 94.72(5) . . ?
N3 Cu1 Cl1 93.25(5) . . ?
N1 Cu1 Cl1 177.85(5) . . ?
N9 Cu1 N5 94.35(7) . . ?
N3 Cu1 N5 83.51(7) . . ?
N1 Cu1 N5 81.96(6) . . ?
Cl1 Cu1 N5 100.05(5) . . ?
N9 Cu1 N7 83.65(7) . . ?
N3 Cu1 N7 96.19(7) . . ?
N1 Cu1 N7 81.43(6) . . ?
Cl1 Cu1 N7 96.58(5) . . ?
N5 Cu1 N7 163.36(7) . . ?
C1 N1 C5 118.22(19) . . ?
C1 N1 Cu1 120.82(15) . . ?
C5 N1 Cu1 120.96(14) . . ?
C8 N2 N3 110.82(19) . . ?
C8 N2 C6 128.9(2) . . ?
N3 N2 C6 120.25(18) . . ?
C10 N3 N2 105.70(18) . . ?
C10 N3 Cu1 133.71(16) . . ?
N2 N3 Cu1 120.53(14) . . ?
C11 N4 N5 112.09(18) . . ?
C11 N4 C6 127.65(19) . . ?
N5 N4 C6 120.22(17) . . ?
C13 N5 N4 104.31(18) . . ?
C13 N5 Cu1 142.75(15) . . ?
N4 N5 Cu1 112.42(13) . . ?
C14 N6 N7 112.25(18) . . ?
C14 N6 C7 127.69(19) . . ?
N7 N6 C7 119.71(17) . . ?
C16 N7 N6 104.07(18) . . ?
C16 N7 Cu1 141.65(15) . . ?
N6 N7 Cu1 112.25(13) . . ?
C17 N8 N9 111.11(19) . . ?
C17 N8 C7 128.3(2) . . ?
N9 N8 C7 120.59(17) . . ?
C19 N9 N8 105.49(18) . . ?
C19 N9 Cu1 133.88(16) . . ?
N8 N9 Cu1 120.62(14) . . ?
N1 C1 C2 122.6(2) . . ?
N1 C1 C6 117.09(19) . . ?
C2 C1 C6 120.3(2) . . ?
C3 C2 C1 119.0(2) . . ?
C3 C2 H2 122.9(16) . . ?
C1 C2 H2 118.1(16) . . ?
C2 C3 C4 118.6(2) . . ?
C2 C3 H3 120.8(15) . . ?
C4 C3 H3 120.3(15) . . ?
C5 C4 C3 119.1(2) . . ?
C5 C4 H4 116.7(15) . . ?
C3 C4 H4 124.2(15) . . ?
N1 C5 C4 122.5(2) . . ?
N1 C5 C7 117.17(19) . . ?
C4 C5 C7 120.3(2) . . ?
N4 C6 N2 111.16(18) . . ?
N4 C6 C1 111.94(19) . . ?
N2 C6 C1 110.43(18) . . ?
N4 C6 H6 109.9(16) . . ?
N2 C6 H6 106.8(15) . . ?
C1 C6 H6 106.4(16) . . ?
N8 C7 N6 110.82(18) . . ?
N8 C7 C5 111.07(18) . . ?
N6 C7 C5 111.88(19) . . ?
N8 C7 H7 108.3(15) . . ?
N6 C7 H7 106.3(15) . . ?
C5 C7 H7 108.2(16) . . ?
N2 C8 C9 107.0(2) . . ?
N2 C8 H8 120.0(16) . . ?
C9 C8 H8 132.9(16) . . ?
C8 C9 C10 106.3(2) . . ?
C8 C9 H9 129.4(19) . . ?
C10 C9 H9 124.3(19) . . ?
N3 C10 C9 110.2(2) . . ?
N3 C10 H10 121.4(17) . . ?
C9 C10 H10 128.4(17) . . ?
N4 C11 C12 106.6(2) . . ?
N4 C11 H11 119.9(14) . . ?
C12 C11 H11 133.5(15) . . ?
C11 C12 C13 105.3(2) . . ?
C11 C12 H12 125.1(16) . . ?
C13 C12 H12 129.6(16) . . ?
N5 C13 C12 111.7(2) . . ?
N5 C13 H13 117.7(14) . . ?
C12 C13 H13 130.6(14) . . ?
N6 C14 C15 106.6(2) . . ?
N6 C14 H14 119.4(14) . . ?
C15 C14 H14 134.0(15) . . ?
C14 C15 C16 105.4(2) . . ?
C14 C15 H15 126.3(18) . . ?
C16 C15 H15 128.1(18) . . ?
N7 C16 C15 111.6(2) . . ?
N7 C16 H16 119.3(15) . . ?
C15 C16 H16 129.1(15) . . ?
N8 C17 C18 106.6(2) . . ?
N8 C17 H17 120.1(16) . . ?
C18 C17 H17 133.2(16) . . ?
C17 C18 C19 106.5(2) . . ?
C17 C18 H18 126.1(17) . . ?
C19 C18 H18 127.4(17) . . ?
N9 C19 C18 110.3(2) . . ?
N9 C19 H19 119.8(15) . . ?
C18 C19 H19 129.8(15) . . ?
Cl1S C1S Cl2S 112.03(19) . . ?
Cl1S C1S H1SA 108(2) . . ?
Cl2S C1S H1SA 108(2) . . ?
Cl1S C1S H1SB 110(2) . . ?
Cl2S C1S H1SB 113(2) . . ?
H1SA C1S H1SB 105(3) . . ?

loop_
_geom_bond_atom_site_label_1
_geom_bond_atom_site_label_2
_geom_bond_distance
_geom_bond_site_symmetry_2
_geom_bond_publ_flag
Cu1 N9 1.9976(18) . ?
Cu1 N3 1.9986(18) . ?
Cu1 N1 2.1090(18) . ?
Cu1 Cl1 2.2786(6) . ?
Cu1 N5 2.3761(18) . ?
Cu1 N7 2.4084(18) . ?
N1 C1 1.343(3) . ?
N1 C5 1.343(3) . ?
N2 C8 1.355(3) . ?
N2 N3 1.363(2) . ?
N2 C6 1.450(3) . ?
N3 C10 1.334(3) . ?
N4 C11 1.355(3) . ?
N4 N5 1.363(2) . ?
N4 C6 1.450(3) . ?
N5 C13 1.324(3) . ?
N6 C14 1.353(3) . ?
N6 N7 1.364(2) . ?
N6 C7 1.451(3) . ?
N7 C16 1.329(3) . ?
N8 C17 1.358(3) . ?
N8 N9 1.361(2) . ?
N8 C7 1.451(3) . ?
N9 C19 1.330(3) . ?
C1 C2 1.387(3) . ?
C1 C6 1.509(3) . ?
C2 C3 1.384(4) . ?
C2 H2 1.00(3) . ?
C3 C4 1.390(4) . ?
C3 H3 0.97(3) . ?
C4 C5 1.382(3) . ?
C4 H4 0.99(3) . ?
C5 C7 1.511(3) . ?
C6 H6 0.92(3) . ?
C7 H7 0.90(3) . ?
C8 C9 1.362(4) . ?
C8 H8 0.92(3) . ?
C9 C10 1.394(3) . ?
C9 H9 0.86(3) . ?
C10 H10 0.93(3) . ?
C11 C12 1.364(3) . ?
C11 H11 0.92(2) . ?
C12 C13 1.403(3) . ?
C12 H12 0.93(3) . ?
C13 H13 0.97(2) . ?
C14 C15 1.362(3) . ?
C14 H14 0.91(2) . ?
C15 C16 1.402(3) . ?
C15 H15 0.89(3) . ?
C16 H16 0.95(3) . ?
C17 C18 1.359(4) . ?
C17 H17 0.96(3) . ?
C18 C19 1.393(3) . ?
C18 H18 0.87(3) . ?
C19 H19 0.90(2) . ?
Cl1S C1S 1.747(3) . ?
Cl2S C1S 1.774(3) . ?
C1S H1SA 0.89(4) . ?
C1S H1SB 0.97(4) . ?

loop_
_geom_torsion_atom_site_label_1
_geom_torsion_atom_site_label_2
_geom_torsion_atom_site_label_3
_geom_torsion_atom_site_label_4
_geom_torsion
_geom_torsion_site_symmetry_1
_geom_torsion_site_symmetry_2
_geom_torsion_site_symmetry_3
_geom_torsion_site_symmetry_4
_geom_torsion_publ_flag
N9 Cu1 N1 C1 -139.04(18) . . . . ?
N3 Cu1 N1 C1 39.92(17) . . . . ?
N5 Cu1 N1 C1 -44.05(17) . . . . ?
N7 Cu1 N1 C1 136.78(17) . . . . ?
N9 Cu1 N1 C5 41.54(17) . . . . ?
N3 Cu1 N1 C5 -139.50(17) . . . . ?
N5 Cu1 N1 C5 136.53(17) . . . . ?
N7 Cu1 N1 C5 -42.65(17) . . . . ?
C8 N2 N3 C10 -0.4(2) . . . . ?
C6 N2 N3 C10 178.92(19) . . . . ?
C8 N2 N3 Cu1 177.13(15) . . . . ?
C6 N2 N3 Cu1 -3.5(3) . . . . ?
N1 Cu1 N3 C10 138.5(2) . . . . ?
Cl1 Cu1 N3 C10 -39.4(2) . . . . ?
N5 Cu1 N3 C10 -139.2(2) . . . . ?
N7 Cu1 N3 C10 57.5(2) . . . . ?
N1 Cu1 N3 N2 -38.25(15) . . . . ?
Cl1 Cu1 N3 N2 143.83(15) . . . . ?
N5 Cu1 N3 N2 44.07(15) . . . . ?
N7 Cu1 N3 N2 -119.19(15) . . . . ?
C11 N4 N5 C13 0.5(3) . . . . ?
C6 N4 N5 C13 -177.36(19) . . . . ?
C11 N4 N5 Cu1 174.16(15) . . . . ?
C6 N4 N5 Cu1 -3.7(2) . . . . ?
N9 Cu1 N5 C13 -58.8(3) . . . . ?
N3 Cu1 N5 C13 128.9(3) . . . . ?
N1 Cu1 N5 C13 -144.0(3) . . . . ?
Cl1 Cu1 N5 C13 36.8(3) . . . . ?
N7 Cu1 N5 C13 -141.2(3) . . . . ?
N9 Cu1 N5 N4 131.29(14) . . . . ?
N3 Cu1 N5 N4 -40.96(14) . . . . ?
N1 Cu1 N5 N4 46.09(14) . . . . ?
Cl1 Cu1 N5 N4 -133.13(13) . . . . ?
N7 Cu1 N5 N4 48.9(3) . . . . ?
C14 N6 N7 C16 0.1(2) . . . . ?
C7 N6 N7 C16 -173.60(19) . . . . ?
C14 N6 N7 Cu1 167.49(15) . . . . ?
C7 N6 N7 Cu1 -6.2(2) . . . . ?
N9 Cu1 N7 C16 121.0(2) . . . . ?
N3 Cu1 N7 C16 -67.1(2) . . . . ?
N1 Cu1 N7 C16 -152.3(3) . . . . ?
Cl1 Cu1 N7 C16 26.9(2) . . . . ?
N5 Cu1 N7 C16 -155.1(2) . . . . ?
N9 Cu1 N7 N6 -39.09(14) . . . . ?
N3 Cu1 N7 N6 132.86(14) . . . . ?
N1 Cu1 N7 N6 47.67(14) . . . . ?
Cl1 Cu1 N7 N6 -133.13(13) . . . . ?
N5 Cu1 N7 N6 44.8(3) . . . . ?
C17 N8 N9 C19 -0.5(2) . . . . ?
C7 N8 N9 C19 178.33(19) . . . . ?
C17 N8 N9 Cu1 178.51(15) . . . . ?
C7 N8 N9 Cu1 -2.7(3) . . . . ?
N1 Cu1 N9 C19 139.8(2) . . . . ?
Cl1 Cu1 N9 C19 -42.3(2) . . . . ?
N5 Cu1 N9 C19 58.2(2) . . . . ?
N7 Cu1 N9 C19 -138.4(2) . . . . ?
N1 Cu1 N9 N8 -38.90(15) . . . . ?
Cl1 Cu1 N9 N8 139.03(15) . . . . ?
N5 Cu1 N9 N8 -120.49(15) . . . . ?
N7 Cu1 N9 N8 42.92(15) . . . . ?
C5 N1 C1 C2 0.8(3) . . . . ?
Cu1 N1 C1 C2 -178.68(18) . . . . ?
C5 N1 C1 C6 180.0(2) . . . . ?
Cu1 N1 C1 C6 0.5(3) . . . . ?
N1 C1 C2 C3 -0.4(4) . . . . ?
C6 C1 C2 C3 -179.6(2) . . . . ?
C1 C2 C3 C4 0.0(4) . . . . ?
C2 C3 C4 C5 0.0(4) . . . . ?
C1 N1 C5 C4 -0.8(3) . . . . ?
Cu1 N1 C5 C4 178.66(18) . . . . ?
C1 N1 C5 C7 178.5(2) . . . . ?
Cu1 N1 C5 C7 -2.0(3) . . . . ?
C3 C4 C5 N1 0.4(4) . . . . ?
C3 C4 C5 C7 -178.9(2) . . . . ?
C11 N4 C6 N2 -114.5(2) . . . . ?
N5 N4 C6 N2 62.9(3) . . . . ?
C11 N4 C6 C1 121.5(2) . . . . ?
N5 N4 C6 C1 -61.1(3) . . . . ?
C8 N2 C6 N4 115.5(2) . . . . ?
N3 N2 C6 N4 -63.7(2) . . . . ?
C8 N2 C6 C1 -119.6(2) . . . . ?
N3 N2 C6 C1 61.2(2) . . . . ?
N1 C1 C6 N4 66.9(3) . . . . ?
C2 C1 C6 N4 -113.9(2) . . . . ?
N1 C1 C6 N2 -57.5(3) . . . . ?
C2 C1 C6 N2 121.7(2) . . . . ?
C17 N8 C7 N6 113.4(2) . . . . ?
N9 N8 C7 N6 -65.3(2) . . . . ?
C17 N8 C7 C5 -121.6(2) . . . . ?
N9 N8 C7 C5 59.8(2) . . . . ?
C14 N6 C7 N8 -107.5(2) . . . . ?
N7 N6 C7 N8 65.1(2) . . . . ?
C14 N6 C7 C5 127.9(2) . . . . ?
N7 N6 C7 C5 -59.5(3) . . . . ?
N1 C5 C7 N8 -55.0(3) . . . . ?
C4 C5 C7 N8 124.3(2) . . . . ?
N1 C5 C7 N6 69.4(3) . . . . ?
C4 C5 C7 N6 -111.3(2) . . . . ?
N3 N2 C8 C9 0.2(3) . . . . ?
C6 N2 C8 C9 -179.1(2) . . . . ?
N2 C8 C9 C10 0.1(3) . . . . ?
N2 N3 C10 C9 0.5(2) . . . . ?
Cu1 N3 C10 C9 -176.59(16) . . . . ?
C8 C9 C10 N3 -0.4(3) . . . . ?
N5 N4 C11 C12 0.0(3) . . . . ?
C6 N4 C11 C12 177.6(2) . . . . ?
N4 C11 C12 C13 -0.4(3) . . . . ?
N4 N5 C13 C12 -0.7(3) . . . . ?
Cu1 N5 C13 C12 -171.05(19) . . . . ?
C11 C12 C13 N5 0.7(3) . . . . ?
N7 N6 C14 C15 0.3(3) . . . . ?
C7 N6 C14 C15 173.4(2) . . . . ?
N6 C14 C15 C16 -0.5(3) . . . . ?
N6 N7 C16 C15 -0.4(3) . . . . ?
Cu1 N7 C16 C15 -161.45(18) . . . . ?
C14 C15 C16 N7 0.6(3) . . . . ?
N9 N8 C17 C18 0.1(3) . . . . ?
C7 N8 C17 C18 -178.6(2) . . . . ?
N8 C17 C18 C19 0.4(3) . . . . ?
N8 N9 C19 C18 0.7(3) . . . . ?
Cu1 N9 C19 C18 -178.08(17) . . . . ?
C17 C18 C19 N9 -0.7(3) . . . . ?
